data_2101206
loop_
_publ_author_name
'De Ridder, Dirk J.A.^3^'
'\<Capkov\'a, Pavla^4^'
'Hatjisymeon, Kostas^5^'
'Fraanje, Jan'
'Schenk, Henk'

_publ_section_title
;
 Crystal studies of musk compounds. VIII. Structures of five homologues
 of musk phantolid
;
_journal_issue 5
_journal_name_full 'Acta Crystallographica Section B'
_journal_page_first 607
_journal_page_last 616
_journal_paper_doi 10.1107/S0108768194001497
_journal_volume 50
_journal_year 1994
_chemical_formula_moiety 'C18 H26 O'
_chemical_formula_sum 'C18 H26 O'
_chemical_formula_weight 258.40
_chemical_name_systematic 6-acetyl-2-ethyl-1,1,3,3,5-pentamethylindan
_space_group_IT_number 29
_symmetry_cell_setting orthorhombic
_symmetry_space_group_name_Hall 'P -2b 2a'
_symmetry_space_group_name_H-M 'P 21 a b'
_audit_creation_method from_xtal_archive_file_using_CIFIO
_cell_angle_alpha 90.00000
_cell_angle_beta 90.00000
_cell_angle_gamma 90.00000
_cell_formula_units_Z 4
_cell_length_a 7.0570(10)
_cell_length_b 14.3170(10)
_cell_length_c 16.047(2)
_cell_measurement_reflns_used 23
_cell_measurement_temperature 250
_cell_measurement_theta_max 39.7
_cell_measurement_theta_min 28.8
_cell_volume 1621.3(3)
_computing_cell_refinement 'CELCON prog. comparable to xtal_LATCON'
_computing_data_collection 'ENRAF-NONIUS CAD4 software'
_computing_data_reduction
; xtal_ADDREF (Davenport & Hall, 1990)
  SORTRF (Hall, Spadaccini & Stewart, 1990)
;
_computing_molecular_graphics ' PLUTO (Motherwell & Clegg, 1978), PEANUT (Hummel, Hauser & B\"urgi, 1990)'
_computing_publication_material ' xtal_BONDLA (Dreissig, Doherty, Stewart & Hall, 1990) CIFIO (Hall, 1990)'
_computing_structure_refinement 'xtal_CRYLSQ (Olthof-Hazekamp, 1990)'
_computing_structure_solution 'xtal_SIMPEL (Schenk & Hall, 1990)'
_diffrn_ambient_temperature 250
_diffrn_measurement_device 'ENRAF NONIUS CAD4'
_diffrn_measurement_method \q/2\q
_diffrn_radiation_monochromator graphite
_diffrn_radiation_source xray_tube
_diffrn_radiation_type 'Cu K\a'
_diffrn_radiation_wavelength 1.5418
_diffrn_reflns_av_sigmaI/netI 0
_diffrn_reflns_limit_h_max 8
_diffrn_reflns_limit_h_min 0
_diffrn_reflns_limit_k_max 17
_diffrn_reflns_limit_k_min 0
_diffrn_reflns_limit_l_max 20
_diffrn_reflns_limit_l_min 0
_diffrn_reflns_number 1993
_diffrn_reflns_reduction_process 'perpendicular monochr Lp'
_diffrn_reflns_theta_max 74.41
_diffrn_reflns_theta_min 2.75
_diffrn_standards_decay_% 0
_diffrn_standards_interval_time 6
_diffrn_standards_number 2
_exptl_absorpt_coefficient_mu '4.50 cm^-1^'
_exptl_absorpt_correction_T_max 1.23
_exptl_absorpt_correction_T_min 0.58
_exptl_absorpt_correction_type 'Empirical: DIFABS (Walker & Stuart, 1983)'
_exptl_crystal_colour colourless
_exptl_crystal_density_diffrn 1.059
_exptl_crystal_description 'plate shaped crystal'
_exptl_crystal_F_000 568
_exptl_crystal_size_max 0.30
_exptl_crystal_size_mid 0.30
_exptl_crystal_size_min 0.05
_refine_diff_density_max .282
_refine_diff_density_min -.251
_refine_ls_abs_structure_details none
_refine_ls_abs_structure_Flack 0
_refine_ls_extinction_coef .00000
_refine_ls_extinction_method none
_refine_ls_goodness_of_fit_all .352
_refine_ls_goodness_of_fit_obs .352
_refine_ls_hydrogen_treatment 'not refined'
_refine_ls_matrix_type full
_refine_ls_number_constraints 0
_refine_ls_number_parameters 172
_refine_ls_number_reflns 796
_refine_ls_number_restraints 26
_refine_ls_R_factor_all .085
_refine_ls_R_factor_obs .085
_refine_ls_shift/esd_max .184
_refine_ls_shift/esd_mean .046
_refine_ls_structure_factor_coef F
_refine_ls_weighting_details 'w = 1/(3.96+F~obs~+0.0083F~obs~^2^)'
_refine_ls_weighting_scheme calc
_refine_ls_wR_factor_all .118
_refine_ls_wR_factor_obs .118
_reflns_number_observed 796
_reflns_number_total 1803
_reflns_observed_criterion refl_observed_if_Inet_>_2.5_sigma(Inet)
_cod_data_source_file sh0044.cif
_cod_data_source_block G18HER3
_cod_depositor_comments
;
The following automatic conversions were performed:

'_refine_ls_weighting_scheme' value '1/(3.96+F~obs~+0.0083F~obs~^2^)'
was changed to 'calc'. New tag '_refine_ls_weighting_details' was
created. The value of the new tag was set to 'w =
1/(3.96+F~obs~+0.0083F~obs~^2^)'.

Automatic conversion script
Id: cif_fix_values 3143 2015-03-26 13:38:13Z robertas 
;
_cod_original_cell_volume 1621.3(4)
_cod_original_sg_symbol_H-M 'P 21ab'
_cod_database_code 2101206

loop_
_symmetry_equiv_pos_as_xyz
+x,+y,+z
+x,1/2+y,-z
1/2+x,-y,-z
1/2+x,1/2-y,+z

loop_
_atom_site_aniso_label
_atom_site_aniso_U_11
_atom_site_aniso_U_22
_atom_site_aniso_U_33
_atom_site_aniso_U_12
_atom_site_aniso_U_13
_atom_site_aniso_U_23
C1 .090(10) .041(5) .062(5) .023(9) -.010(10) -.001(4)
C2 .120(10) .060(6) .050(5) .030(10) .010(10) .011(4)
C3 .072(9) .047(5) .058(4) .000(10) -.010(10) -.008(4)
C4 .039(6) .055(5) .068(5) -.020(10) -.010(10) -.002(4)
C5 .024(5) .064(5) .062(5) .000(10) .010(10) .013(4)
C6 .049(6) .085(7) .069(6) .020(10) .010(10) -.011(6)
C7 .056(9) .052(5) .067(5) .000(10) .010(10) .001(4)
C8 .050(6) .049(5) .058(5) .010(10) .030(9) .002(4)
C9 .037(5) .050(5) .056(4) -.010(10) .023(9) .004(4)
C10 .27(3) .070(10) .110(10) -.09(2) -.05(2) .007(9)
C11 .16(2) .090(10) .130(10) .060(10) .07(2) .050(10)
C12 .21(2) .061(6) .068(6) .01(2) .03(2) .017(5)
C13 .21(3) .100(10) .090(10) .080(10) .030(10) -.010(10)
C14 .13(2) .15(2) .068(8) -.040(10) -.050(10) .030(10)
C15 .054(8) .065(6) .076(6) .000(10) -.020(10) .016(5)
C16 .060(8) .056(6) .086(6) .030(10) .000(10) -.002(5)
C17 .130(10) .093(8) .053(5) .040(10) -.050(10) -.009(5)
C121 .34(4) .100(10) .110(10) -.08(3) .04(3) .027(8)
O1 .114(8) .089(5) .069(4) .040(10) .000(10) .036(4)

loop_
_atom_site_label
_atom_site_fract_x
_atom_site_fract_y
_atom_site_fract_z
_atom_site_U_iso_or_equiv
_atom_site_thermal_displace_type
_atom_site_calc_flag
_atom_site_calc_attached_atom
C1 .279(4) .4362(6) .2420(5) .063(6) Uani ? ?
C2 .280(3) .4656(6) .3333(5) .076(7) Uani ? ?
C3 .281(4) .5731(6) .3403(5) .059(6) Uani ? ?
C4 .291(4) .6929(6) .2145(5) .054(5) Uani ? ?
C5 .294(3) .7030(7) .1262(5) .050(5) Uani ? ?
C6 .295(4) .6269(8) .0737(6) .068(6) Uani ? ?
C7 .277(4) .5395(6) .1108(5) .058(6) Uani ? ?
C8 .292(3) .5269(6) .1966(5) .052(5) Uani ? ?
C9 .295(3) .6020(5) .2496(5) .048(5) Uani ? ?
C10 .150(3) .3710(10) .2110(10) .15(2) Uani ? ?
C11 .499(3) .3900(10) .2320(10) .13(2) Uani ? ?
C12 .274(3) .4069(8) .4027(6) .110(10) Uani ? ?
C13 .147(3) .6170(10) .3940(10) .13(2) Uani ? ?
C14 .497(3) .5990(10) .3754(9) .120(10) Uani ? ?
C15 .300(4) .8038(7) .0942(6) .065(7) Uani ? ?
C16 .302(3) .8824(6) .1558(6) .067(7) Uani ? ?
C17 .299(3) .6373(7) -.0208(5) .091(8) Uani ? ?
C121 .266(3) .3160(9) .4161(8) .18(2) Uani ? ?
O1 .287(4) .8167(5) .0190(4) .091(6) Uani ? ?
H2 .11628 .46450 .32891 .08000 Uiso calc C2
H4 .31431 .75519 .25545 .08000 Uiso calc C4
H7 .27861 .47794 .07125 .08000 Uiso calc C7
H101 .14376 .30929 .24789 .08000 Uiso calc C10
H102 .01432 .40863 .21316 .08000 Uiso calc C10
H103 .16927 .34973 .14450 .08000 Uiso calc C10
H111 .61725 .44338 .24914 .08000 Uiso calc C11
H112 .52840 .33047 .27423 .08000 Uiso calc C11
H113 .53317 .36846 .16837 .08000 Uiso calc C11
H121 .40068 .42733 .43880 .08000 Uiso calc C12
H122 .14872 .43183 .44199 .08000 Uiso calc C12
H131 .00437 .60137 .36961 .08000 Uiso calc C13
H132 .16042 .59018 .45617 .08000 Uiso calc C13
H133 .15200 .69466 .39881 .08000 Uiso calc C13
H141 .53501 .56567 .43730 .08000 Uiso calc C14
H142 .61573 .57269 .33240 .08000 Uiso calc C14
H143 .51838 .67395 .38195 .08000 Uiso calc C14
H161 .18144 .87580 .19977 .08000 Uiso calc C16
H162 .43339 .87255 .19537 .08000 Uiso calc C16
H163 .30619 .95485 .13654 .08000 Uiso calc C16
H171 .42060 .59685 -.04692 .08000 Uiso calc C17
H172 .16882 .60417 -.04573 .08000 Uiso calc C17
H173 .30710 .70545 -.05252 .08000 Uiso calc C17
H1211 .13442 .29238 .38026 .08000 Uiso calc C121
H1212 .38638 .28788 .37707 .08000 Uiso calc C121
H1213 .26465 .26804 .46833 .08000 Uiso calc C121

loop_
_atom_type_symbol
_atom_type_scat_dispersion_real
_atom_type_scat_dispersion_imag
_atom_type_scat_source
C .017 .009 International_Tables_Vol_IV_Table_2.2B
O .047 .032 International_Tables_Vol_IV_Table_2.2B
H 0 0 International_Tables_Vol_IV_Table_2.2B

loop_
_geom_angle_atom_site_label_1
_geom_angle_atom_site_label_2
_geom_angle_atom_site_label_3
_geom_angle
_geom_angle_publ_flag
C2 C1 C8 103.3(7) yes
C2 C1 C10 122(2) yes
C2 C1 C11 101(2) yes
C8 C1 C10 117(2) yes
C8 C1 C11 104(2) yes
C10 C1 C11 108.0(10) yes
C1 C2 C3 110.2(7) yes
C1 C2 C12 127.0(8) yes
C1 C2 H2 86.0(10) yes
C3 C2 C12 122.8(8) ?
C3 C2 H2 91.0(10) ?
C12 C2 H2 91.0(10) ?
C2 C3 C9 101.7(6) yes
C2 C3 C13 119(2) yes
C2 C3 C14 104(2) yes
C9 C3 C13 120(2) yes
C9 C3 C14 102(2) yes
C13 C3 C14 108.0(10) yes
C5 C4 C9 119.1(8) yes
C5 C4 H4 120.1(8) ?
C9 C4 H4 119.7(8) ?
C4 C5 C6 121.9(9) yes
C4 C5 C15 115.4(8) yes
C6 C5 C15 122.7(8) yes
C5 C6 C7 116.7(9) yes
C5 C6 C17 122.1(9) yes
C7 C6 C17 121.1(9) yes
C6 C7 C8 122.2(9) yes
C6 C7 H7 118.6(8) ?
C8 C7 H7 118.1(8) ?
C1 C8 C7 126.3(8) yes
C1 C8 C9 112.4(7) yes
C7 C8 C9 120.8(8) yes
C3 C9 C4 129.1(7) yes
C3 C9 C8 112.3(7) yes
C4 C9 C8 118.3(7) yes
C1 C10 H101 113(2) ?
C1 C10 H102 104(2) ?
C1 C10 H103 116(2) ?
H101 C10 H102 111(2) ?
H101 C10 H103 108.0(10) ?
H102 C10 H103 105(2) ?
C1 C11 H111 112.0(10) ?
C1 C11 H112 114(2) ?
C1 C11 H113 114(2) ?
H111 C11 H112 103(2) ?
H111 C11 H113 105(2) ?
H112 C11 H113 108.0(10) ?
C2 C12 C121 136.0(10) yes
C2 C12 H121 104.0(10) ?
C2 C12 H122 106.0(10) ?
C121 C12 H121 102.0(10) ?
C121 C12 H122 101.0(10) ?
H121 C12 H122 104.7(8) ?
C3 C13 H131 107.0(10) ?
C3 C13 H132 110(2) ?
C3 C13 H133 118(2) ?
H131 C13 H132 109(2) ?
H131 C13 H133 105(2) ?
H132 C13 H133 107.0(10) ?
C3 C14 H141 115.0(10) ?
C3 C14 H142 113.0(10) ?
C3 C14 H143 112(2) ?
H141 C14 H142 103(2) ?
H141 C14 H143 107.0(10) ?
H142 C14 H143 106(2) ?
C5 C15 C16 119.1(8) yes
C5 C15 O1 118.0(9) yes
C16 C15 O1 122.5(9) yes
C15 C16 H161 110.0(10) ?
C15 C16 H162 107.0(10) ?
C15 C16 H163 122.1(9) ?
H161 C16 H162 105.1(8) ?
H161 C16 H163 106.0(10) ?
H162 C16 H163 105.0(10) ?
C6 C17 H171 110.0(10) ?
C6 C17 H172 108.0(10) ?
C6 C17 H173 123.2(9) ?
H171 C17 H172 106.2(8) ?
H171 C17 H173 104.0(10) ?
H172 C17 H173 105.0(10) ?
C12 C121 H1211 104(2) ?
C12 C121 H1212 103(2) ?
C12 C121 H1213 139.0(10) ?
H1211 C121 H1212 103.0(10) ?
H1211 C121 H1213 101.0(10) ?
H1212 C121 H1213 102.0(10) ?

loop_
_geom_bond_atom_site_label_1
_geom_bond_atom_site_label_2
_geom_bond_distance
_geom_bond_publ_flag
C1 C2 1.520(10) yes
C1 C8 1.490(10) yes
C1 C10 1.39(3) yes
C1 C11 1.69(4) yes
C2 C3 1.540(10) yes
C2 C12 1.400(10) yes
C2 H2 1.16(2) ?
C3 C9 1.520(10) yes
C3 C13 1.43(3) yes
C3 C14 1.67(3) yes
C4 C5 1.420(10) yes
C4 C9 1.420(10) yes
C4 H4 1.119(9) ?
C5 C6 1.380(10) yes
C5 C15 1.530(10) yes
C6 C7 1.390(10) yes
C6 C17 1.520(10) yes
C7 C8 1.390(10) yes
C7 H7 1.086(9) ?
C8 C9 1.370(10) yes
C10 H101 1.06(2) ?
C10 H102 1.10(2) ?
C10 H103 1.12(2) ?
C11 H111 1.16(2) ?
C11 H112 1.12(2) ?
C11 H113 1.09(2) ?
C12 C121 1.32(2) yes
C12 H121 1.10(2) ?
C12 H122 1.14(2) ?
C13 H131 1.11(2) ?
C13 H132 1.07(2) ?
C13 H133 1.11(2) ?
C14 H141 1.13(2) ?
C14 H142 1.15(2) ?
C14 H143 1.09(2) ?
C15 C16 1.500(10) yes
C15 O1 1.230(10) yes
C16 H161 1.11(2) ?
C16 H162 1.13(2) ?
C16 H163 1.083(9) ?
C17 H171 1.12(2) ?
C17 H172 1.11(2) ?
C17 H173 1.100(10) ?
C121 H1211 1.14(2) ?
C121 H1212 1.13(2) ?
C121 H1213 1.080(10) ?

loop_
_geom_contact_atom_site_label_1
_geom_contact_atom_site_label_2
_geom_contact_distance
_geom_contact_site_symmetry_2
_geom_contact_publ_flag
C5 C7 2.360(10) . no
C2 C8 2.360(10) . no
C5 O1 2.370(10) . no
C2 C9 2.370(10) . no
C1 C9 2.380(10) . no
C16 O1 2.390(10) . no
C4 C8 2.390(10) . no
C3 C8 2.400(10) . no
C7 C9 2.400(10) . no
C6 C8 2.440(10) . no
C4 C6 2.450(10) . no
C5 C9 2.450(10) . no
C8 C10 2.46(2) . no
C9 C14 2.47(2) . no
C2 C11 2.49(2) . no
C4 C15 2.500(10) . no
C10 C11 2.50(3) . no
C13 C14 2.50(3) . no
C8 C11 2.50(2) . no
C1 C3 2.520(10) . no
C2 C121 2.52(2) . no
C2 C14 2.54(2) . no
C7 C17 2.540(10) . no
C5 C17 2.540(10) . no
C2 C10 2.55(2) . no
C9 C13 2.55(2) . no
C6 C15 2.550(10) . no
C2 C13 2.56(2) . no
C1 C7 2.570(10) . no
C3 C12 2.580(10) . no
C5 C16 2.610(10) . no
C1 C12 2.610(10) . no
C17 O1 2.650(10) . no
C3 C4 2.650(10) . no
C4 C7 2.760(10) . no
C5 C8 2.760(10) . no
C6 C9 2.840(10) . no
C6 O1 2.860(10) . no
C4 C16 2.870(10) . no
C15 C17 3.010(10) . no
C7 C10 3.04(2) . no
C12 C13 3.15(2) . no
C11 C12 3.18(2) . no
C12 C14 3.20(2) . no
C10 C12 3.23(2) . no
C4 C13 3.24(2) . no
C4 C14 3.26(2) . no
C7 C11 3.28(2) . no
C1 C121 3.28(2) . no
C9 C11 3.37(2) . no
C8 C14 3.38(2) . no
C10 C121 3.48(2) . no
C3 C11 3.50(2) . no
C9 C10 3.51(2) . no
C1 C14 3.52(2) . no
C5 C15 3.52(4) 4_465 no
C11 C121 3.55(2) . no
C17 O1 3.57(3) 4_565 no
C8 C13 3.57(2) . no
C4 O1 3.600(10) . no
C7 C16 3.61(3) 4_465 no
C5 C15 3.61(4) 4_565 no
C6 C15 3.64(4) 4_465 no
C6 O1 3.67(3) 4_565 no
C3 C10 3.67(2) . no
C1 C13 3.68(2) . no
C1 C4 3.700(10) . no
C5 C16 3.71(3) 4_465 no
C3 C7 3.710(10) . no
C6 C15 3.72(4) 4_565 no
C6 C16 3.72(3) 4_465 no
C2 C7 3.720(10) . no
C9 C12 3.720(10) . no
C17 O1 3.72(3) 4_465 no
C8 C12 3.730(10) . no
C4 C16 3.74(3) 4_465 no
C8 C16 3.75(3) 4_465 no
C11 C14 3.77(2) . no
C2 C4 3.770(10) . no
C5 C5 3.78(3) 4_465 no
C5 C5 3.78(3) 4_565 no
C6 O1 3.78(3) 4_465 no
C9 C16 3.79(3) 4_465 no
C7 C15 3.800(10) . no
C7 O1 3.810(10) 2_545 no
C9 C15 3.820(10) . no
C6 C16 3.82(3) 4_565 no
C5 C16 3.82(3) 4_565 no
C8 C17 3.830(10) . no
C1 C6 3.840(10) . no
C15 C15 3.85(4) 4_565 no
C15 C15 3.85(4) 4_465 no
C4 C17 3.860(10) . no
C3 C121 3.88(2) . no
C4 C16 3.88(3) 4_565 no
C8 C16 3.88(3) 4_565 no
C4 C4 3.89(3) 4_465 no
C4 C4 3.89(3) 4_565 no
C6 C16 3.890(10) . no
C9 C16 3.89(3) 4_565 no
C5 O1 3.89(3) 4_565 no
C10 O1 3.90(2) 2_545 no
C10 C11 3.91(2) 4_455 no
C3 C5 3.910(10) . no
C10 C17 3.94(2) 3_465 no
C7 C16 3.94(3) 4_565 no
C4 C15 3.97(3) 4_465 no
C5 O1 3.98(3) 4_465 no
C121 C121 4.00(3) 4_455 no
C121 C121 4.00(3) 4 no
C11 C17 4.01(2) 3_565 no
O1 O1 4.01(3) 4_465 no
O1 O1 4.01(3) 4_565 no
C15 O1 4.03(3) 4_565 no
C14 C121 4.03(2) 3_566 no
C7 C15 4.05(3) 4_465 no
C12 C14 4.06(2) 3_466 no
C15 C17 4.06(3) 4_565 no
C4 C5 4.07(3) 4_465 no
C11 C16 4.08(2) 4_565 no
C4 C15 4.08(3) 4_565 no
C15 C17 4.08(3) 4_465 no
C4 C5 4.10(3) 4_565 no
C14 C16 4.14(2) 4_565 no
C13 C121 4.18(3) 3_466 no
C15 O1 4.19(3) 4_465 no
C12 C13 4.21(3) 3_566 no
C13 C14 4.21(2) 4_465 no
C7 O1 4.230(10) . no
C16 C17 4.240(10) 2 no
C1 C5 4.250(10) . no
C13 C121 4.25(2) 2_556 no
C7 O1 4.29(3) 4_465 no
C9 C16 4.290(10) . no
C8 C15 4.290(10) . no
C7 C15 4.33(3) 4_565 no
C3 C6 4.350(10) . no
C5 C6 4.36(3) 4_465 no
C9 C17 4.370(10) . no
C5 C6 4.38(3) 4_565 no
C10 C16 4.39(2) 4_465 no
C6 C10 4.40(2) . no
C7 O1 4.40(3) 4_565 no
C13 C121 4.41(2) . no
C14 C121 4.41(2) . no

loop_
_geom_torsion_atom_site_label_1
_geom_torsion_atom_site_label_2
_geom_torsion_atom_site_label_3
_geom_torsion_atom_site_label_4
_geom_torsion
_geom_torsion_publ_flag
C8 C1 C2 C3 3(3) no
C8 C1 C2 C12 -179(2) no
C8 C1 C2 H2 93(2) no
C10 C1 C2 C3 -130(2) no
C10 C1 C2 C12 48(3) no
C10 C1 C2 H2 -40(2) no
C11 C1 C2 C3 110(2) no
C11 C1 C2 C12 -72(3) no
C11 C1 C2 H2 -159.6(9) no
C2 C1 C8 C7 -173(2) no
C2 C1 C8 C9 -1(3) no
C10 C1 C8 C7 -37(3) no
C10 C1 C8 C9 135(2) no
C11 C1 C8 C7 81(3) no
C11 C1 C8 C9 -107(2) no
C2 C1 C10 H101 -50(3) no
C2 C1 C10 H102 70(2) no
C2 C1 C10 H103 -175(2) no
C8 C1 C10 H101 -177(2) no
C8 C1 C10 H102 -58(2) no
C8 C1 C10 H103 57(3) no
C11 C1 C10 H101 67(2) no
C11 C1 C10 H102 -174.0(10) no
C11 C1 C10 H103 -59(2) no
C2 C1 C11 H111 -57.0(10) no
C2 C1 C11 H112 59(2) no
C2 C1 C11 H113 -176.0(10) no
C8 C1 C11 H111 50.0(10) no
C8 C1 C11 H112 166.0(10) no
C8 C1 C11 H113 -70(2) no
C10 C1 C11 H111 174.0(10) no
C10 C1 C11 H112 -70(2) no
C10 C1 C11 H113 55(2) no
C1 C2 C3 C9 -4(3) no
C1 C2 C3 C13 131(2) no
C1 C2 C3 C14 -109(2) no
C12 C2 C3 C9 178(2) no
C12 C2 C3 C13 -47(3) no
C12 C2 C3 C14 73(2) no
H2 C2 C3 C9 -90(2) no
H2 C2 C3 C13 44(2) no
H2 C2 C3 C14 164.1(8) no
C1 C2 C12 C121 0(5) no
C1 C2 C12 H121 124(2) no
C1 C2 C12 H122 -126(2) no
C3 C2 C12 C121 177(3) no
C3 C2 C12 H121 -58(3) no
C3 C2 C12 H122 52(3) no
H2 C2 C12 C121 85(3) no
H2 C2 C12 H121 -150.0(10) no
H2 C2 C12 H122 -40.0(10) no
C2 C3 C9 C4 176(2) no
C2 C3 C9 C8 3(3) no
C13 C3 C9 C4 42(3) no
C13 C3 C9 C8 -131(2) no
C14 C3 C9 C4 -76(3) no
C14 C3 C9 C8 111(2) no
C2 C3 C13 H131 -63(2) no
C2 C3 C13 H132 56(2) no
C2 C3 C13 H133 179(2) no
C9 C3 C13 H131 63(2) no
C9 C3 C13 H132 -178(2) no
C9 C3 C13 H133 -55(3) no
C14 C3 C13 H131 179.0(10) no
C14 C3 C13 H132 -62(2) no
C14 C3 C13 H133 61(2) no
C2 C3 C14 H141 -59(2) no
C2 C3 C14 H142 59.0(10) no
C2 C3 C14 H143 179.0(10) no
C9 C3 C14 H141 -164.0(10) no
C9 C3 C14 H142 -47.0(10) no
C9 C3 C14 H143 73.0(10) no
C13 C3 C14 H141 68(2) no
C13 C3 C14 H142 -174.0(10) no
C13 C3 C14 H143 -54.0(10) no
C9 C4 C5 C6 2(4) no
C9 C4 C5 C15 -177(2) no
H4 C4 C5 C6 170(2) no
H4 C4 C5 C15 -9(4) no
C5 C4 C9 C3 -176(2) no
C5 C4 C9 C8 -3(3) no
H4 C4 C9 C3 16(4) no
H4 C4 C9 C8 -171(2) no
C4 C5 C6 C7 5(4) no
C4 C5 C6 C17 -180(2) no
C15 C5 C6 C7 -176(2) no
C15 C5 C6 C17 -1(4) no
C4 C5 C15 C16 0(3) no
C4 C5 C15 O1 -174(3) no
C6 C5 C15 C16 -179(2) no
C6 C5 C15 O1 7(4) no
C5 C6 C7 C8 -11(4) no
C5 C6 C7 H7 -180(2) no
C17 C6 C7 C8 174(2) no
C17 C6 C7 H7 5(4) no
C5 C6 C17 H171 126(2) no
C5 C6 C17 H172 -119(2) no
C5 C6 C17 H173 3(3) no
C7 C6 C17 H171 -60(3) no
C7 C6 C17 H172 56(3) no
C7 C6 C17 H173 177(2) no
C6 C7 C8 C1 -179(2) no
C6 C7 C8 C9 10(4) no
H7 C7 C8 C1 -10(4) no
H7 C7 C8 C9 179(2) no
C1 C8 C9 C3 -1(3) no
C1 C8 C9 C4 -175(2) no
C7 C8 C9 C3 171(2) no
C7 C8 C9 C4 -3(3) no
C2 C12 C121 H1211 -56(3) no
C2 C12 C121 H1212 52(4) no
C2 C12 C121 H1213 178(3) no
H121 C12 C121 H1211 179.0(10) no
H121 C12 C121 H1212 -73.0(10) no
H121 C12 C121 H1213 53(4) no
H122 C12 C121 H1211 72.0(10) no
H122 C12 C121 H1212 179.0(10) no
H122 C12 C121 H1213 -55(4) no
C5 C15 C16 H161 -54(3) no
C5 C15 C16 H162 60(3) no
C5 C15 C16 H163 -180(2) no
O1 C15 C16 H161 120(3) no
O1 C15 C16 H162 -127(3) no
O1 C15 C16 H163 -6(4) no
